data_9008111
loop_
_publ_author_name
'Newnham, R. E.'
'Redman, M. J.'
'Santoro, R. P.'

_publ_section_title
;
 Neutron-diffraction study of Co3B2O6
;
_journal_name_full 'Zeitschrift fur Kristallographie'
_journal_page_first 418
_journal_page_last 424
_journal_volume 121
_journal_year 1965
_chemical_formula_structural Co3B2O6
_chemical_formula_sum 'B2 Co3 O6'
_space_group_IT_number 58
_symmetry_space_group_name_Hall '-P 2n 2n'
_symmetry_space_group_name_H-M 'P n m n'
_cell_angle_alpha 90
_cell_angle_beta 90
_cell_angle_gamma 90
_cell_length_a 5.462
_cell_length_b 8.436
_cell_length_c 4.529
_cell_formula_units_Z 2
_cell_volume 208.685
_database_code_amcsd 0010624
_exptl_crystal_density_diffrn 4.685
_cod_original_formula_sum 'Co3 B2 O6'
_cod_database_code 9008111
_amcsd_formula_title Co3B2O6

loop_
_space_group_symop_operation_xyz
x,y,z
1/2-x,1/2+y,1/2+z
1/2+x,1/2-y,1/2-z
1/2+x,1/2+y,1/2-z
1/2-x,1/2-y,1/2+z
x,-y,z
-x,y,-z
-x,-y,-z

loop_
_atom_site_label
_atom_site_fract_x
_atom_site_fract_y
_atom_site_fract_z
Co1 0.00000 0.00000 0.00000
Co2 0.00000 0.32100 0.50000
B 0.25000 0.00000 0.56000
O1 0.31600 0.00000 0.25800
O2 0.21800 0.13900 0.70500

loop_
_cod_related_entry_id
_cod_related_entry_database
_cod_related_entry_code
1 AMCSD 0010624
